data_4117197
loop_
_publ_author_name
'Masami Sakamoto'
'Masaki Takahashi'
'Kenji Kamiya'
'Kentaro Yamaguchi'
'Tsutomu Fujita'
'Shoji Watanabe'

_publ_section_title
;
 Crystal-to-Crystal Solid-State Photochemistry: Absolute Asymmetric
 \b-Thiolactam Synthesis from an Achiral \a,\b-Unsaturated Thioamide
;
_journal_name_full 'Journal of the American Chemical Society'
_journal_page_first 10664
_journal_page_last 10665
_journal_paper_doi 10.1021/ja961878m
_journal_volume 118
_journal_year 1996
_chemical_formula_moiety 'C21 H23 N S '
_chemical_formula_sum 'C21 H23 N S'
_chemical_formula_weight 321.48
_space_group_IT_number 78
_symmetry_cell_setting tetragonal
_symmetry_Int_Tables_number 78
_symmetry_space_group_name_Hall 'P 4cw'
_symmetry_space_group_name_H-M 'P 43'
_audit_creation_date 'Fri Feb 16 16:46:43 1996'
_audit_creation_method 'from TEXRAY.INF file'
_cell_angle_alpha 90
_cell_angle_beta 90
_cell_angle_gamma 90
_cell_formula_units_Z 4
_cell_length_a 10.366(1)
_cell_length_b 10.3659
_cell_length_c 17.133(3)
_cell_measurement_reflns_used 20
_cell_measurement_temperature 296.2
_cell_measurement_theta_max 21.8
_cell_measurement_theta_min 19.4
_cell_volume 1841.0(4)
_computing_cell_refinement 'MSC/AFC Diffractometer Control'
_computing_data_collection 'MSC/AFC Diffractometer Control'
_computing_data_reduction teXsan
_computing_publication_material teXsan
_computing_structure_refinement teXsan
_diffrn_ambient_temperature 296.2
_diffrn_measurement_device 'Rigaku AFC5S'
_diffrn_measurement_method \w-2\q
_diffrn_orient_matrix_UB_11 0.02686
_diffrn_orient_matrix_UB_12 -0.06761
_diffrn_orient_matrix_UB_13 -0.03832
_diffrn_orient_matrix_UB_21 -0.07612
_diffrn_orient_matrix_UB_22 -0.05374
_diffrn_orient_matrix_UB_23 0.01515
_diffrn_orient_matrix_UB_31 -0.05283
_diffrn_orient_matrix_UB_32 0.04297
_diffrn_orient_matrix_UB_33 -0.04133
_diffrn_radiation_detector 'scintillation counter'
_diffrn_radiation_monochromator graphite
_diffrn_radiation_source 'Rigaku sealed tube'
_diffrn_radiation_type 'Cu K\a'
_diffrn_radiation_wavelength 1.5418
_diffrn_reflns_av_R_equivalents 6.67
_diffrn_reflns_av_sigmaI/netI 0.075
_diffrn_reflns_limit_h_max 11
_diffrn_reflns_limit_h_min -11
_diffrn_reflns_limit_k_max 11
_diffrn_reflns_limit_k_min -11
_diffrn_reflns_limit_l_max 19
_diffrn_reflns_limit_l_min -19
_diffrn_reflns_number 3226
_diffrn_reflns_reduction_process 'Lp corrections applied'
_diffrn_reflns_theta_max 60.05
_diffrn_reflns_theta_min 2.58
_diffrn_standards_decay_% -3.03
_diffrn_standards_interval_count 150
_diffrn_standards_number 3
_exptl_absorpt_coefficient_mu 1.530
_exptl_absorpt_correction_type none
_exptl_crystal_colour colorless
_exptl_crystal_density_diffrn 1.160
_exptl_crystal_description prismatic
_exptl_crystal_F_000 688.00
_exptl_crystal_size_max 0.400
_exptl_crystal_size_mid 0.300
_exptl_crystal_size_min 0.200
_refine_diff_density_max 0.40
_refine_diff_density_min -0.26
_refine_ls_extinction_coef 1.74(2)
_refine_ls_extinction_method 'Zachariasen(1967) type 2 gaussian iso.'
_refine_ls_goodness_of_fit_obs 2.754
_refine_ls_hydrogen_treatment refU
_refine_ls_matrix_type full
_refine_ls_number_constraints 0
_refine_ls_number_parameters 232
_refine_ls_number_reflns 1062
_refine_ls_number_restraints 0
_refine_ls_R_factor_obs 0.0516
_refine_ls_shift/esd_max 5.2180
_refine_ls_shift/esd_mean 0.3010
_refine_ls_structure_factor_coef F
_refine_ls_weighting_details 'w = 1/[\s^2^(Fo) + 0.00009|Fo|^2^]'
_refine_ls_weighting_scheme calc
_refine_ls_wR_factor_obs 0.0706
_reflns_number_observed 1062
_reflns_number_total 1440
_reflns_observed_criterion >3.0sigma(I)
_cod_data_source_file ja961878m_2.cif
_cod_data_source_block Kentax_Sakamoto_96-02-15_C
_cod_depositor_comments
;
The following automatic conversions were performed:

'_refine_ls_weighting_scheme' value 'w = 1/[\s^2^(Fo) +
0.00009|Fo|^2^]' was changed to 'calc'. New tag
'_refine_ls_weighting_details' was created. The value of the new tag
was set to 'w = 1/[\s^2^(Fo) + 0.00009|Fo|^2^]'.

Automatic conversion script
Id: cif_fix_values 3143 2015-03-26 13:38:13Z robertas 
;
_cod_original_sg_symbol_H-M 'P 43 '
_cod_original_formula_sum 'C21 H23 N S '
_cod_database_code 4117197

loop_
_symmetry_equiv_pos_as_xyz
'   +x,   +y,   +z'
'   -x,   -y,1/2+z'
'   -y,   +x,3/4+z'
'   +y,   -x,1/4+z'

loop_
_atom_site_aniso_label
_atom_site_aniso_U_11
_atom_site_aniso_U_22
_atom_site_aniso_U_33
_atom_site_aniso_U_12
_atom_site_aniso_U_13
_atom_site_aniso_U_23
S(1) 0.0518(9) 0.087(1) 0.085(1) -0.0021(8) 0.0103(9) -0.002(1)
N(1) 0.050(3) 0.058(3) 0.063(3) 0.010(2) 0.001(2) -0.007(2)
C(1) 0.052(3) 0.053(3) 0.055(4) 0.013(2) -0.003(2) 0.005(2)
C(2) 0.056(3) 0.048(2) 0.057(3) 0.004(2) 0.004(2) 0.000(3)
C(3) 0.058(3) 0.042(3) 0.053(4) 0.007(2) 0.002(2) 0.008(3)
C(4) 0.068(4) 0.065(3) 0.053(4) 0.010(3) 0.000(3) -0.009(2)
C(5) 0.042(3) 0.065(3) 0.057(3) 0.004(2) 0.008(2) -0.010(2)
C(6) 0.065(4) 0.069(3) 0.079(5) -0.013(3) 0.004(4) -0.016(3)
C(7) 0.082(5) 0.054(3) 0.090(5) -0.022(3) 0.013(3) -0.014(3)
C(8) 0.085(5) 0.060(4) 0.094(5) 0.014(3) 0.008(3) 0.004(3)
C(9) 0.085(5) 0.072(3) 0.067(5) 0.026(3) -0.008(4) -0.005(3)
C(10) 0.065(4) 0.061(3) 0.058(4) 0.005(3) -0.007(3) -0.010(3)
C(11) 0.059(4) 0.043(3) 0.079(4) -0.003(2) -0.004(3) 0.006(3)
C(12) 0.073(5) 0.057(4) 0.112(4) 0.006(3) 0.027(3) -0.005(4)
C(13) 0.109(6) 0.082(4) 0.101(5) -0.001(4) 0.033(4) -0.034(4)
C(14) 0.113(6) 0.091(5) 0.061(5) -0.010(4) 0.023(4) -0.002(4)
C(15) 0.076(4) 0.066(4) 0.062(3) 0.005(3) -0.009(3) -0.006(3)
C(16) 0.055(2) 0.039(3) 0.059(3) 0.010(2) 0.005(2) -0.005(2)
C(17) 0.065(3) 0.055(4) 0.065(4) -0.010(3) 0.010(2) 0.006(3)
C(18) 0.054(3) 0.084(5) 0.107(5) -0.011(3) 0.010(3) -0.016(4)
C(19) 0.050(4) 0.092(5) 0.107(5) 0.017(3) -0.017(3) -0.034(4)
C(20) 0.074(3) 0.085(5) 0.071(5) 0.016(4) -0.024(3) -0.007(4)
C(21) 0.064(3) 0.064(4) 0.062(3) 0.009(3) 0.000(3) 0.011(3)

loop_
_atom_site_label
_atom_site_fract_x
_atom_site_fract_y
_atom_site_fract_z
_atom_site_U_iso_or_equiv
_atom_site_thermal_displace_type
_atom_site_calc_flag
_atom_site_occupancy
_atom_site_refinement_flags
S1 0.2848(2) 0.6099(2) 0.5099(7) 0.0745(6) Uani d 1.00 .
N1 0.0854(4) 0.4398(4) 0.5240(7) 0.057(1) Uani d 1.00 .
C1 0.1495(5) 0.5475(5) 0.5436(8) 0.053(2) Uani d 1.00 .
C2 0.0543(5) 0.5836(5) 0.6077(8) 0.054(1) Uani d 1.00 .
C3 -0.0181(5) 0.4543(5) 0.5822(8) 0.051(1) Uani d 1.00 .
C4 0.1092(6) 0.3419(6) 0.4650(8) 0.062(2) Uani d 1.00 .
C5 0.1589(5) 0.2176(5) 0.4981(8) 0.055(1) Uani d 1.00 .
C6 0.1227(6) 0.1022(6) 0.4623(8) 0.071(2) Uani d 1.00 .
C7 0.1736(7) -0.0154(6) 0.4902(8) 0.075(2) Uani d 1.00 .
C8 0.2559(7) -0.0166(6) 0.5521(8) 0.079(2) Uani d 1.00 .
C9 0.2913(6) 0.0947(6) 0.5876(8) 0.075(2) Uani d 1.00 .
C10 0.2423(6) 0.2125(5) 0.5599(8) 0.061(2) Uani d 1.00 .
C11 -0.0177(5) 0.7108(5) 0.5905(7) 0.060(2) Uani d 1.00 .
C12 -0.1138(7) 0.7410(6) 0.6540(9) 0.080(2) Uani d 1.00 .
C13 -0.0542(8) 0.7424(7) 0.7337(9) 0.097(3) Uani d 1.00 .
C14 0.0144(7) 0.6137(7) 0.7505(8) 0.088(2) Uani d 1.00 .
C15 0.1102(6) 0.5823(6) 0.6881(8) 0.068(2) Uani d 1.00 .
C16 -0.1525(5) 0.4537(5) 0.5480(8) 0.051(1) Uani d 1.00 .
C17 -0.2530(6) 0.4096(5) 0.5952(8) 0.062(2) Uani d 1.00 .
C18 -0.3772(6) 0.4096(7) 0.5650(8) 0.082(2) Uani d 1.00 .
C19 -0.4016(6) 0.4533(7) 0.4900(8) 0.083(2) Uani d 1.00 .
C20 -0.3008(6) 0.4953(7) 0.4447(8) 0.077(2) Uani d 1.00 .
C21 -0.1767(6) 0.4978(6) 0.4737(8) 0.063(2) Uani d 1.00 .
H1 -0.0116 0.3888 0.6215 0.07(1) Uiso calc 1.00 S
H2 0.0303 0.3249 0.4351 0.04(1) Uiso calc 1.00 S
H3 0.1709 0.3744 0.4266 0.08(1) Uiso calc 1.00 S
H4 0.0598 0.1016 0.4180 0.08(1) Uiso calc 1.00 S
H5 0.1505 -0.0962 0.4656 0.09(1) Uiso calc 1.00 S
H6 0.2852 -0.1002 0.5720 0.08(1) Uiso calc 1.00 S
H7 0.3513 0.0908 0.6329 0.09(1) Uiso calc 1.00 S
H8 0.2682 0.2941 0.5855 0.07(1) Uiso calc 1.00 S
H9 0.0409 0.7807 0.5841 0.07(1) Uiso calc 1.00 S
H10 -0.0641 0.7031 0.5398 0.016(8) Uiso calc 1.00 S
H11 -0.1522 0.8247 0.6426 0.10(2) Uiso calc 1.00 S
H12 -0.1819 0.6787 0.6512 0.08(1) Uiso calc 1.00 S
H13 0.0077 0.8109 0.7382 0.050(9) Uiso calc 1.00 S
H14 -0.1190 0.7560 0.7732 0.10(1) Uiso calc 1.00 S
H15 0.1467 0.4993 0.6993 0.05(1) Uiso calc 1.00 S
H16 0.1802 0.6446 0.6914 0.11(2) Uiso calc 1.00 S
H17 -0.2352 0.3799 0.6493 0.036(9) Uiso calc 1.00 S
H18 -0.4515 0.3772 0.5956 0.08(1) Uiso calc 1.00 S
H19 -0.4874 0.4563 0.4688 0.09(1) Uiso calc 1.00 S
H20 -0.3175 0.5242 0.3906 0.10(1) Uiso calc 1.00 S
H21 -0.1046 0.5285 0.4404 0.05(1) Uiso calc 1.00 S
H22 0.0563 0.6198 0.8004 0.13(2) Uiso calc 1.00 S
H23 -0.0488 0.5481 0.7527 0.12(1) Uiso calc 1.00 S

loop_
_atom_type_symbol
_atom_type_oxidation_number
_atom_type_number_in_cell
_atom_type_scat_dispersion_real
_atom_type_scat_dispersion_imag
_atom_type_scat_source
C 0 84 0.018 0.009
;International Tables for Crystallography
(1992, Vol. C, Tables 4.2.6.8 and 6.1.1.1)
;
H 0 92 0.000 0.000
;International Tables for Crystallography
(1992, Vol. C, Table 6.1.1.2)
;
N 0 4 0.031 0.018
;International Tables for Crystallography
(1992, Vol. C, Tables 4.2.6.8 and 6.1.1.1)
;
S 0 4 0.333 0.557
;International Tables for Crystallography
(1992, Vol. C, Tables 4.2.6.8 and 6.1.1.1)
;

loop_
_geom_angle_atom_site_label_1
_geom_angle_atom_site_label_2
_geom_angle_atom_site_label_3
_geom_angle
_geom_angle_site_symmetry_1
_geom_angle_site_symmetry_2
_geom_angle_site_symmetry_3
_geom_angle_publ_flag
C(1) N(1) C(3) 96.7(5) 1_555 1_555 1_555 yes
C(1) N(1) C(4) 131.8(6) 1_555 1_555 1_555 yes
C(3) N(1) C(4) 131.5(6) 1_555 1_555 1_555 yes
S(1) C(1) N(1) 132.3(6) 1_555 1_555 1_555 yes
S(1) C(1) C(2) 134.4(6) 1_555 1_555 1_555 yes
N(1) C(1) C(2) 93.3(6) 1_555 1_555 1_555 yes
C(1) C(2) C(3) 84.2(5) 1_555 1_555 1_555 yes
C(1) C(2) C(11) 113.3(6) 1_555 1_555 1_555 yes
C(1) C(2) C(15) 114.1(6) 1_555 1_555 1_555 yes
C(3) C(2) C(11) 116.7(6) 1_555 1_555 1_555 yes
C(3) C(2) C(15) 115.0(6) 1_555 1_555 1_555 yes
C(11) C(2) C(15) 111.2(7) 1_555 1_555 1_555 yes
N(1) C(3) C(2) 85.8(5) 1_555 1_555 1_555 yes
N(1) C(3) C(16) 114.7(6) 1_555 1_555 1_555 yes
N(1) C(3) H(1) 110.5(7) 1_555 1_555 1_555 no
C(2) C(3) C(16) 122.9(6) 1_555 1_555 1_555 yes
C(2) C(3) H(1) 110.2(8) 1_555 1_555 1_555 no
C(16) C(3) H(1) 110.4(6) 1_555 1_555 1_555 no
N(1) C(4) C(5) 113.8(6) 1_555 1_555 1_555 yes
N(1) C(4) H(2) 107.2(8) 1_555 1_555 1_555 no
N(1) C(4) H(3) 109.6(8) 1_555 1_555 1_555 no
C(5) C(4) H(2) 107.6(7) 1_555 1_555 1_555 no
C(5) C(4) H(3) 109.3(7) 1_555 1_555 1_555 no
H(2) C(4) H(3) 109(1) 1_555 1_555 1_555 no
C(4) C(5) C(6) 119.3(7) 1_555 1_555 1_555 yes
C(4) C(5) C(10) 122.8(7) 1_555 1_555 1_555 yes
C(6) C(5) C(10) 117.9(7) 1_555 1_555 1_555 yes
C(5) C(6) C(7) 120.0(8) 1_555 1_555 1_555 yes
C(5) C(6) H(4) 121.1(8) 1_555 1_555 1_555 no
C(7) C(6) H(4) 118.8(8) 1_555 1_555 1_555 no
C(6) C(7) C(8) 120.1(8) 1_555 1_555 1_555 yes
C(6) C(7) H(5) 117(1) 1_555 1_555 1_555 no
C(8) C(7) H(5) 122(1) 1_555 1_555 1_555 no
C(7) C(8) C(9) 120.7(8) 1_555 1_555 1_555 yes
C(7) C(8) H(6) 116(1) 1_555 1_555 1_555 no
C(9) C(8) H(6) 122(1) 1_555 1_555 1_555 no
C(8) C(9) C(10) 119.5(8) 1_555 1_555 1_555 yes
C(8) C(9) H(7) 115.5(8) 1_555 1_555 1_555 no
C(10) C(9) H(7) 124.8(8) 1_555 1_555 1_555 no
C(5) C(10) C(9) 121.8(7) 1_555 1_555 1_555 yes
C(5) C(10) H(8) 120.1(10) 1_555 1_555 1_555 no
C(9) C(10) H(8) 118(1) 1_555 1_555 1_555 no
C(2) C(11) C(12) 111.6(7) 1_555 1_555 1_555 yes
C(2) C(11) H(9) 109.6(6) 1_555 1_555 1_555 no
C(2) C(11) H(10) 109.5(7) 1_555 1_555 1_555 no
C(12) C(11) H(9) 110.2(9) 1_555 1_555 1_555 no
C(12) C(11) H(10) 106.9(9) 1_555 1_555 1_555 no
H(9) C(11) H(10) 108(1) 1_555 1_555 1_555 no
C(11) C(12) C(13) 112.1(8) 1_555 1_555 1_555 yes
C(11) C(12) H(11) 108(1) 1_555 1_555 1_555 no
C(11) C(12) H(12) 111(1) 1_555 1_555 1_555 no
C(13) C(12) H(11) 106(1) 1_555 1_555 1_555 no
C(13) C(12) H(12) 106(1) 1_555 1_555 1_555 no
H(11) C(12) H(12) 112.3(10) 1_555 1_555 1_555 no
C(12) C(13) C(14) 110.7(8) 1_555 1_555 1_555 yes
C(12) C(13) H(13) 107(1) 1_555 1_555 1_555 no
C(12) C(13) H(14) 110(1) 1_555 1_555 1_555 no
C(14) C(13) H(13) 106.9(10) 1_555 1_555 1_555 no
C(14) C(13) H(14) 113(1) 1_555 1_555 1_555 no
H(13) C(13) H(14) 107(1) 1_555 1_555 1_555 no
C(13) C(14) C(15) 111.4(8) 1_555 1_555 1_555 yes
C(13) C(14) H(18) 108.4(9) 1_555 1_555 1_555 no
C(13) C(14) H(19) 110.8(8) 1_555 1_555 1_555 no
C(15) C(14) H(18) 110(1) 1_555 1_555 1_555 no
C(15) C(14) H(19) 110.2(10) 1_555 1_555 1_555 no
H(18) C(14) H(19) 105(1) 1_555 1_555 1_555 no
C(2) C(15) C(14) 113.2(7) 1_555 1_555 1_555 yes
C(2) C(15) H(15) 108(1) 1_555 1_555 1_555 no
C(2) C(15) H(16) 110(1) 1_555 1_555 1_555 no
C(14) C(15) H(15) 107(1) 1_555 1_555 1_555 no
C(14) C(15) H(16) 106(1) 1_555 1_555 1_555 no
H(15) C(15) H(16) 111.2(9) 1_555 1_555 1_555 no
C(3) C(16) C(17) 119.1(7) 1_555 1_555 1_555 yes
C(3) C(16) C(21) 121.0(7) 1_555 1_555 1_555 yes
C(17) C(16) C(21) 119.9(7) 1_555 1_555 1_555 yes
C(16) C(17) C(18) 119.7(8) 1_555 1_555 1_555 yes
C(16) C(17) H(17) 117.8(8) 1_555 1_555 1_555 no
C(18) C(17) H(17) 122.5(8) 1_555 1_555 1_555 no
C(17) C(18) C(19) 120.0(9) 1_555 1_555 1_555 yes
C(17) C(18) H(20) 119(1) 1_555 1_555 1_555 no
C(19) C(18) H(20) 120(1) 1_555 1_555 1_555 no
C(18) C(19) C(20) 120.5(8) 1_555 1_555 1_555 yes
C(18) C(19) H(21) 122(1) 1_555 1_555 1_555 no
C(20) C(19) H(21) 117(1) 1_555 1_555 1_555 no
C(19) C(20) C(21) 120.2(9) 1_555 1_555 1_555 yes
C(19) C(20) H(22) 121.3(9) 1_555 1_555 1_555 no
C(21) C(20) H(22) 118.5(9) 1_555 1_555 1_555 no
C(16) C(21) C(20) 119.6(8) 1_555 1_555 1_555 yes
C(16) C(21) H(23) 118(1) 1_555 1_555 1_555 no
C(20) C(21) H(23) 122(1) 1_555 1_555 1_555 no

loop_
_geom_bond_atom_site_label_1
_geom_bond_atom_site_label_2
_geom_bond_distance
_geom_bond_site_symmetry_1
_geom_bond_site_symmetry_2
_geom_bond_publ_flag
S(1) C(1) 1.649(8) 1_555 1_555 yes
N(1) C(1) 1.326(9) 1_555 1_555 yes
N(1) C(3) 1.468(9) 1_555 1_555 yes
N(1) C(4) 1.452(9) 1_555 1_555 yes
C(1) C(2) 1.528(10) 1_555 1_555 yes
C(2) C(3) 1.587(9) 1_555 1_555 yes
C(2) C(11) 1.536(9) 1_555 1_555 yes
C(2) C(15) 1.52(1) 1_555 1_555 yes
C(3) C(16) 1.505(9) 1_555 1_555 yes
C(3) H(1) 0.95(1) 1_555 1_555 no
C(4) C(5) 1.498(10) 1_555 1_555 yes
C(4) H(2) 0.98(1) 1_555 1_555 no
C(4) H(3) 0.92(1) 1_555 1_555 no
C(5) C(6) 1.390(10) 1_555 1_555 yes
C(5) C(10) 1.377(9) 1_555 1_555 yes
C(6) C(7) 1.40(1) 1_555 1_555 yes
C(6) H(4) 0.97(1) 1_555 1_555 no
C(7) C(8) 1.36(1) 1_555 1_555 yes
C(7) H(5) 0.96(1) 1_555 1_555 no
C(8) C(9) 1.35(1) 1_555 1_555 yes
C(8) H(6) 0.947(9) 1_555 1_555 no
C(9) C(10) 1.39(1) 1_555 1_555 yes
C(9) H(7) 0.96(1) 1_555 1_555 no
C(10) H(8) 0.932(10) 1_555 1_555 no
C(11) C(12) 1.51(1) 1_555 1_555 yes
C(11) H(9) 0.950(8) 1_555 1_555 no
C(11) H(10) 0.96(1) 1_555 1_555 no
C(12) C(13) 1.51(1) 1_555 1_555 yes
C(12) H(11) 0.956(9) 1_555 1_555 no
C(12) H(12) 0.911(10) 1_555 1_555 no
C(13) C(14) 1.53(1) 1_555 1_555 yes
C(13) H(13) 1.01(1) 1_555 1_555 no
C(13) H(14) 0.92(1) 1_555 1_555 no
C(14) C(15) 1.49(1) 1_555 1_555 yes
C(14) H(18) 0.975(10) 1_555 1_555 no
C(14) H(19) 0.97(2) 1_555 1_555 no
C(15) H(15) 0.944(9) 1_555 1_555 no
C(15) H(16) 0.936(9) 1_555 1_555 no
C(16) C(17) 1.390(10) 1_555 1_555 yes
C(16) C(21) 1.390(10) 1_555 1_555 yes
C(17) C(18) 1.39(1) 1_555 1_555 yes
C(17) H(17) 0.97(2) 1_555 1_555 no
C(18) C(19) 1.38(1) 1_555 1_555 yes
C(18) H(20) 0.99(1) 1_555 1_555 no
C(19) C(20) 1.37(1) 1_555 1_555 yes
C(19) H(21) 0.975(10) 1_555 1_555 no
C(20) C(21) 1.39(1) 1_555 1_555 yes
C(20) H(22) 0.98(2) 1_555 1_555 no
C(21) H(23) 1.01(1) 1_555 1_555 no
